data_7118722
loop_
_publ_author_name
'Cheung, Pui Man'
'Berger, Robert F.'
'Zakharov, Lev N.'
'Gilbertson, John D.'

_publ_section_title
;
 Square planar Cu(i) stabilized by a pyridinediimine ligand.
;
_journal_issue 22
_journal_name_full 'Chemical communications (Cambridge, England)'
_journal_page_first 4156
_journal_page_last 4159
_journal_paper_doi 10.1039/c6cc00271d
_journal_volume 52
_journal_year 2016
_chemical_absolute_configuration ad
_chemical_formula_moiety 'C33 H43 Cl Cu N3, F6 P'
_chemical_formula_sum 'C33 H43 Cl Cu F6 N3 P'
_chemical_formula_weight 725.66
_space_group_crystal_system monoclinic
_space_group_IT_number 4
_space_group_name_Hall 'P 2yb'
_space_group_name_H-M_alt 'P 1 21 1'
_symmetry_space_group_name_Hall 'P 2yb'
_symmetry_space_group_name_H-M 'P 1 21 1'
_atom_sites_solution_hydrogens geom
_atom_sites_solution_primary direct
_audit_creation_date 2015-12-21
_audit_creation_method
;
Olex2 1.2
(compiled 2015.09.30 svn.r3233 for OlexSys, GUI svn.r5103)
;
_audit_update_record
;
2016-01-11 deposited with the CCDC.
2016-02-08 downloaded from the CCDC.
;
_cell_angle_alpha 90
_cell_angle_beta 100.785(8)
_cell_angle_gamma 90
_cell_formula_units_Z 2
_cell_length_a 8.6259(6)
_cell_length_b 11.8633(8)
_cell_length_c 16.6506(12)
_cell_measurement_reflns_used 1006
_cell_measurement_temperature 100(2)
_cell_measurement_theta_max 27.5
_cell_measurement_theta_min 2.9
_cell_volume 1673.8(2)
_computing_cell_refinement
;
CrystalClear-SM Expert 2.1 b45 (Rigaku, 2015)
;
_computing_data_collection
;
CrystalClear-SM Expert 2.1 b45 (Rigaku, 2015)
;
_computing_data_reduction
;
CrystalClear-SM Expert 2.1 b45 (Rigaku, 2015)
;
_computing_molecular_graphics 'Olex2 (Dolomanov et al., 2009)'
_computing_publication_material 'Olex2 (Dolomanov et al., 2009)'
_computing_structure_refinement 'ShelXL (Sheldrick, 2008)'
_computing_structure_solution 'ShelXT (Sheldrick, 2015)'
_diffrn_ambient_temperature 100(2)
_diffrn_detector PILT
_diffrn_detector_area_resol_mean 5.8140
_diffrn_measured_fraction_theta_full 0.995
_diffrn_measured_fraction_theta_max 0.986
_diffrn_measurement_details
;
scan:
    Number of images: 254
               Slice: -58.0000 - 69.0000
         Image width: 0.5000
            Exp time: 15.0000
       Rotation axis: Omega
               Omega: 0.0000
               Kappa: 9.0000
                 Phi: 144.0000
                 XTD: 30.0000
              2theta: 0.0000
scan:
    Number of images: 90
               Slice: -40.0000 - 5.0000
         Image width: 0.5000
            Exp time: 15.0000
       Rotation axis: Omega
               Omega: 0.0000
               Kappa: -82.0000
                 Phi: -180.0000
                 XTD: 30.0000
              2theta: 0.0000
scan:
    Number of images: 118
               Slice: -73.0000 - -14.0000
         Image width: 0.5000
            Exp time: 15.0000
       Rotation axis: Omega
               Omega: 0.0000
               Kappa: -10.0000
                 Phi: 108.0000
                 XTD: 30.0000
              2theta: 0.0000
;
_diffrn_measurement_device
;
AFC12 (Right): Kappa 3 circle
;
_diffrn_measurement_device_type
;
Rigaku XtaLABPRO
;
_diffrn_measurement_method 'profile data from \w-scans'
_diffrn_measurement_specimen_support Loop
_diffrn_orient_matrix_type d*Trek
_diffrn_orient_matrix_UB_11 0.098607
_diffrn_orient_matrix_UB_12 -0.052921
_diffrn_orient_matrix_UB_13 -0.034412
_diffrn_orient_matrix_UB_21 0.021924
_diffrn_orient_matrix_UB_22 0.068568
_diffrn_orient_matrix_UB_23 -0.042623
_diffrn_orient_matrix_UB_31 0.037827
_diffrn_orient_matrix_UB_32 0.015723
_diffrn_orient_matrix_UB_33 0.044751
_diffrn_radiation_monochromator Confocal
_diffrn_radiation_type MoK\a
_diffrn_radiation_wavelength 0.71075
_diffrn_reflns_av_R_equivalents 0.0539
_diffrn_reflns_av_unetI/netI 0.0735
_diffrn_reflns_Laue_measured_fraction_full 0.995
_diffrn_reflns_Laue_measured_fraction_max 0.986
_diffrn_reflns_limit_h_max 11
_diffrn_reflns_limit_h_min -11
_diffrn_reflns_limit_k_max 15
_diffrn_reflns_limit_k_min -14
_diffrn_reflns_limit_l_max 21
_diffrn_reflns_limit_l_min -21
_diffrn_reflns_number 14835
_diffrn_reflns_point_group_measured_fraction_full 0.894
_diffrn_reflns_point_group_measured_fraction_max 0.869
_diffrn_reflns_theta_full 25.242
_diffrn_reflns_theta_max 27.764
_diffrn_reflns_theta_min 2.907
_diffrn_source RAPID3kW_Mo
_diffrn_source_current 40.0
_diffrn_source_power 2.0
_diffrn_source_voltage 50.0
_exptl_absorpt_coefficient_mu 0.841
_exptl_absorpt_correction_T_max 1.000
_exptl_absorpt_correction_T_min 0.475
_exptl_absorpt_correction_type multi-scan
_exptl_absorpt_process_details 'REQAB (Rigaku, 1998)'
_exptl_crystal_colour Brown
_exptl_crystal_density_diffrn 1.440
_exptl_crystal_description Plate
_exptl_crystal_F_000 754
_exptl_crystal_size_max 0.21
_exptl_crystal_size_mid 0.15
_exptl_crystal_size_min 0.07
_refine_diff_density_max 2.296
_refine_diff_density_min -1.379
_refine_diff_density_rms 0.147
_refine_ls_abs_structure_details
;
 Flack x determined using 2292 quotients [(I+)-(I-)]/[(I+)+(I-)]
 (Parsons, Flack and Wagner, Acta Cryst. B69 (2013) 249-259).
;
_refine_ls_abs_structure_Flack 0.005(9)
_refine_ls_extinction_method none
_refine_ls_goodness_of_fit_ref 1.025
_refine_ls_hydrogen_treatment constr
_refine_ls_matrix_type full
_refine_ls_number_parameters 416
_refine_ls_number_reflns 6867
_refine_ls_number_restraints 82
_refine_ls_restrained_S_all 1.092
_refine_ls_R_factor_all 0.0698
_refine_ls_R_factor_gt 0.0657
_refine_ls_shift/su_max 0.001
_refine_ls_shift/su_mean 0.000
_refine_ls_structure_factor_coef Fsqd
_refine_ls_weighting_details 'w=1/[\s^2^(Fo^2^)+(0.1424P)^2^] where P=(Fo^2^+2Fc^2^)/3'
_refine_ls_weighting_scheme calc
_refine_ls_wR_factor_gt 0.1802
_refine_ls_wR_factor_ref 0.1860
_reflns_Friedel_coverage 0.681
_reflns_Friedel_fraction_full 0.782
_reflns_Friedel_fraction_max 0.740
_reflns_number_gt 6209
_reflns_number_total 6867
_reflns_threshold_expression 'I > 2\s(I)'
_cod_data_source_file c6cc00271d2.cif
_cod_data_source_block gilb215_trans
_cod_depositor_comments
;
The following automatic conversions were performed:

'_exptl_absorpt_correction_type' value 'Multi-scan' changed to
'multi-scan' according to
/usr/data/users/saulius/crontab/automatic-downloads/rss-feeds/RSC/lib/dictionaries/cif_core.dic
dictionary named 'cif_core.dic' version 2.4.2 from 2011-04-26.

Automatic conversion script
Id: cif_fix_values 4268 2015-11-12 08:31:59Z antanas 

 Adding full bibliography for 7118721--7118725.cif.
;
_cod_database_code 7118722
_shelx_space_group_comment
;
The symmetry employed for this shelxl refinement is uniquely defined
by the following loop, which should always be used as a source of
symmetry information in preference to the above space-group names.
They are only intended as comments.
;
_olex2_refinement_description
;
1. Others
 Fixed Uiso: H1A(0.051) H1B(0.051) H1C(0.051) H4(0.028) H5(0.03) H6(0.032)
 H9A(0.058) H9B(0.058) H9C(0.058) H12(0.035) H13(0.038) H14(0.035) H16(0.039)
 H17A(0.088) H17B(0.088) H17C(0.088) H18A(0.063) H18B(0.063) H18C(0.063)
 H19(0.037) H20A(0.08) H20B(0.08) H20C(0.08) H21A(0.073) H21B(0.073)
 H21C(0.073) H24(0.054) H25(0.058) H26(0.053) H28(0.047) H29A(0.092)
 H29B(0.092) H29C(0.092) H30A(0.103) H30B(0.103) H30C(0.103) H31(0.055)
 H32A(0.111) H32B(0.111) H32C(0.111) H33A(0.082) H33B(0.082) H33C(0.082)
 Fixed X: H1A(0.1098) H1B(0.0245) H1C(0.1805) H4(0.1169) H5(0.159) H6(0.306)
 H9A(0.5686) H9B(0.4975) H9C(0.3878) H12(0.9323) H13(0.8076) H14(0.5376)
 H16(0.2818) H17A(0.26) H17B(0.1372) H17C(0.2979) H18A(0.3053) H18B(0.1618)
 H18C(0.3258) H19(0.7465) H20A(0.9153) H20B(0.9748) H20C(1.0454) H21A(0.9681)
 H21B(0.9403) H21C(0.8073) H24(0.4028) H25(0.238) H26(0.088) H28(0.1211)
 H29A(0.1648) H29B(0.0065) H29C(0.0031) H30A(-0.128) H30B(-0.1634) H30C(-
 0.0844) H31(0.4635) H32A(0.7132) H32B(0.6631) H32C(0.6496) H33A(0.3263)
 H33B(0.5005) H33C(0.4554)
 Fixed Y: H1A(0.204) H1B(0.213) H1C(0.143) H4(0.2251) H5(0.309) H6(0.4727)
 H9A(0.7016) H9B(0.6032) H9C(0.6999) H12(0.802) H13(0.9744) H14(0.9844)
 H16(0.758) H17A(0.922) H17B(0.827) H17C(0.7963) H18A(0.9043) H18B(0.9342)
 H18C(0.9921) H19(0.5369) H20A(0.6099) H20B(0.5016) H20C(0.6199) H21A(0.6359)
 H21B(0.5057) H21C(0.5829) H24(0.2326) H25(0.3531) H26(0.482) H28(0.5349)
 H29A(0.6648) H29B(0.6892) H29C(0.6309) H30A(0.4348) H30B(0.5338) H30C(0.4227)
 H31(0.2141) H32A(0.1839) H32B(0.311) H32C(0.2347) H33A(0.0675) H33B(0.0329)
 H33C(0.069)
 Fixed Z: H1A(0.637) H1B(0.712) H1C(0.7192) H4(0.8615) H5(0.9901) H6(1.0143)
 H9A(0.9825) H9B(1.027) H9C(0.9849) H12(0.8304) H13(0.8125) H14(0.8018)
 H16(0.8282) H17A(0.7074) H17B(0.715) H17C(0.6894) H18A(0.9188) H18B(0.8494)
 H18C(0.8513) H19(0.8343) H20A(0.7463) H20B(0.7968) H20C(0.8255) H21A(0.9596)
 H21B(0.9487) H21C(0.9712) H24(0.4524) H25(0.3707) H26(0.4281) H28(0.6391)
 H29A(0.5406) H29B(0.5709) H29C(0.486) H30A(0.5326) H30B(0.5889) H30C(0.628)
 H31(0.6702) H32A(0.6357) H32B(0.6268) H32C(0.5489) H33A(0.5897) H33B(0.6268)
 H33C(0.5348)
;
_shelx_shelxl_version_number 2014/7
_olex2_submission_special_instructions 'No special instructions were received'

loop_
_space_group_symop_operation_xyz
'x, y, z'
'-x, y+1/2, -z'

loop_
_atom_site_label
_atom_site_type_symbol
_atom_site_fract_x
_atom_site_fract_y
_atom_site_fract_z
_atom_site_U_iso_or_equiv
_atom_site_adp_type
_atom_site_occupancy
_atom_site_site_symmetry_order
_atom_site_calc_flag
_atom_site_refinement_flags_posn
_atom_site_refinement_flags_adp
Cu1 Cu 0.41972(8) 0.5027(2) 0.74365(4) 0.0217(2) Uani 1 1 d . .
Cl1 Cl 0.5131(2) 0.5855(3) 0.64927(10) 0.0359(4) Uani 1 1 d . .
N1 N 0.2856(6) 0.3764(5) 0.6799(3) 0.0209(9) Uani 1 1 d . .
N2 N 0.3265(5) 0.4358(5) 0.8278(3) 0.0187(9) Uani 1 1 d . .
N3 N 0.4922(6) 0.6153(5) 0.8373(3) 0.0209(9) Uani 1 1 d . .
C1 C 0.1252(9) 0.2087(7) 0.6955(4) 0.0339(14) Uani 1 1 d . .
H1A H 0.1098 0.2040 0.6370 0.051 Uiso 1 1 calc GR .
H1B H 0.0245 0.2130 0.7120 0.051 Uiso 1 1 calc GR .
H1C H 0.1805 0.1430 0.7192 0.051 Uiso 1 1 calc GR .
C2 C 0.2181(7) 0.3101(6) 0.7237(4) 0.0224(11) Uani 1 1 d . .
C3 C 0.2403(7) 0.3423(5) 0.8110(3) 0.0211(10) Uani 1 1 d . .
C4 C 0.1757(7) 0.2910(5) 0.8717(4) 0.0232(11) Uani 1 1 d . .
H4 H 0.1169 0.2251 0.8615 0.028 Uiso 1 1 calc R .
C5 C 0.2017(7) 0.3413(6) 0.9482(3) 0.0249(11) Uani 1 1 d . .
H5 H 0.1590 0.3090 0.9901 0.030 Uiso 1 1 calc R .
C6 C 0.2901(8) 0.4386(6) 0.9632(4) 0.0267(12) Uani 1 1 d . .
H6 H 0.3060 0.4727 1.0143 0.032 Uiso 1 1 calc R .
C7 C 0.3544(6) 0.4840(5) 0.9005(3) 0.0204(11) Uani 1 1 d . .
C8 C 0.4474(7) 0.5882(6) 0.9034(4) 0.0226(11) Uani 1 1 d . .
C9 C 0.4781(11) 0.6542(7) 0.9814(4) 0.0385(16) Uani 1 1 d . .
H9A H 0.5686 0.7016 0.9825 0.058 Uiso 1 1 calc GR .
H9B H 0.4975 0.6032 1.0270 0.058 Uiso 1 1 calc GR .
H9C H 0.3878 0.6999 0.9849 0.058 Uiso 1 1 calc GR .
C10 C 0.5790(7) 0.7171(5) 0.8307(4) 0.0221(11) Uani 1 1 d . .
C11 C 0.7406(8) 0.7076(6) 0.8352(4) 0.0261(12) Uani 1 1 d . .
C12 C 0.8237(7) 0.8059(6) 0.8277(4) 0.0292(13) Uani 1 1 d . .
H12 H 0.9323 0.8020 0.8304 0.035 Uiso 1 1 calc R .
C13 C 0.7494(9) 0.9093(6) 0.8163(4) 0.0319(14) Uani 1 1 d . .
H13 H 0.8076 0.9744 0.8125 0.038 Uiso 1 1 calc R .
C14 C 0.5882(9) 0.9150(6) 0.8106(4) 0.0293(13) Uani 1 1 d . .
H14 H 0.5376 0.9844 0.8018 0.035 Uiso 1 1 calc R .
C15 C 0.5008(7) 0.8199(6) 0.8179(4) 0.0236(11) Uani 1 1 d . .
C16 C 0.3206(8) 0.8291(6) 0.8096(5) 0.0322(14) Uani 1 1 d . .
H16 H 0.2818 0.7580 0.8282 0.039 Uiso 1 1 calc R .
C17 C 0.2475(11) 0.8450(11) 0.7227(7) 0.059(3) Uani 1 1 d . .
H17A H 0.2600 0.9220 0.7074 0.088 Uiso 1 1 calc GR .
H17B H 0.1372 0.8270 0.7150 0.088 Uiso 1 1 calc GR .
H17C H 0.2979 0.7963 0.6894 0.088 Uiso 1 1 calc GR .
C18 C 0.2741(9) 0.9236(7) 0.8621(6) 0.0421(17) Uani 1 1 d . .
H18A H 0.3053 0.9043 0.9188 0.063 Uiso 1 1 calc GR .
H18B H 0.1618 0.9342 0.8494 0.063 Uiso 1 1 calc GR .
H18C H 0.3258 0.9921 0.8513 0.063 Uiso 1 1 calc GR .
C19 C 0.8253(7) 0.5961(6) 0.8508(5) 0.0310(14) Uani 1 1 d . .
H19 H 0.7465 0.5369 0.8343 0.037 Uiso 1 1 calc R .
C20 C 0.9517(11) 0.5805(10) 0.8003(7) 0.053(2) Uani 1 1 d . .
H20A H 0.9153 0.6099 0.7463 0.080 Uiso 1 1 calc GR .
H20B H 0.9748 0.5016 0.7968 0.080 Uiso 1 1 calc GR .
H20C H 1.0454 0.6199 0.8255 0.080 Uiso 1 1 calc GR .
C21 C 0.8913(12) 0.5785(8) 0.9408(6) 0.049(2) Uani 1 1 d . .
H21A H 0.9681 0.6359 0.9596 0.073 Uiso 1 1 calc GR .
H21B H 0.9403 0.5057 0.9487 0.073 Uiso 1 1 calc GR .
H21C H 0.8073 0.5829 0.9712 0.073 Uiso 1 1 calc GR .
C22 C 0.2689(8) 0.3642(6) 0.5933(4) 0.0260(12) Uani 1 1 d . .
C23 C 0.3580(8) 0.2850(7) 0.5606(4) 0.0318(14) Uani 1 1 d . .
C24 C 0.3436(11) 0.2840(8) 0.4761(5) 0.045(2) Uani 1 1 d . .
H24 H 0.4028 0.2326 0.4524 0.054 Uiso 1 1 calc R .
C25 C 0.2455(12) 0.3560(8) 0.4271(4) 0.048(2) Uani 1 1 d . .
H25 H 0.2380 0.3531 0.3707 0.058 Uiso 1 1 calc R .
C26 C 0.1567(12) 0.4338(8) 0.4614(4) 0.0440(19) Uani 1 1 d . .
H26 H 0.0880 0.4820 0.4281 0.053 Uiso 1 1 calc R .
C27 C 0.1710(9) 0.4392(7) 0.5458(4) 0.0326(14) Uani 1 1 d . .
C28 C 0.0701(10) 0.5235(7) 0.5819(4) 0.0388(17) Uani 1 1 d . .
H28 H 0.1211 0.5349 0.6391 0.047 Uiso 1 1 calc R .
C29 C 0.0602(15) 0.6374(10) 0.5412(6) 0.061(3) Uani 1 1 d . .
H29A H 0.1648 0.6648 0.5406 0.092 Uiso 1 1 calc GR .
H29B H 0.0065 0.6892 0.5709 0.092 Uiso 1 1 calc GR .
H29C H 0.0031 0.6309 0.4860 0.092 Uiso 1 1 calc GR .
C30 C -0.0911(13) 0.4742(12) 0.5829(8) 0.068(3) Uani 1 1 d . .
H30A H -0.1280 0.4348 0.5326 0.103 Uiso 1 1 calc GR .
H30B H -0.1634 0.5338 0.5889 0.103 Uiso 1 1 calc GR .
H30C H -0.0844 0.4227 0.6280 0.103 Uiso 1 1 calc GR .
C31 C 0.4739(10) 0.2045(9) 0.6130(5) 0.045(2) Uani 1 1 d . .
H31 H 0.4635 0.2141 0.6702 0.055 Uiso 1 1 calc R .
C32 C 0.6401(11) 0.2364(13) 0.6054(9) 0.074(4) Uani 1 1 d . .
H32A H 0.7132 0.1839 0.6357 0.111 Uiso 1 1 calc GR .
H32B H 0.6631 0.3110 0.6268 0.111 Uiso 1 1 calc GR .
H32C H 0.6496 0.2347 0.5489 0.111 Uiso 1 1 calc GR .
C33 C 0.4355(14) 0.0821(9) 0.5888(6) 0.055(2) Uani 1 1 d . .
H33A H 0.3263 0.0675 0.5897 0.082 Uiso 1 1 calc GR .
H33B H 0.5005 0.0329 0.6268 0.082 Uiso 1 1 calc GR .
H33C H 0.4554 0.0690 0.5348 0.082 Uiso 1 1 calc GR .
P1 P 0.7008(3) 0.2634(3) 0.84832(14) 0.0432(5) Uani 1 1 d . U
F1 F 0.7832(6) 0.1696(4) 0.9140(4) 0.0724(17) Uani 1 1 d D U
F2 F 0.6510(7) 0.3342(3) 0.9198(3) 0.0785(19) Uani 1 1 d D U
F3 F 0.8682(6) 0.3308(4) 0.8625(4) 0.123(3) Uani 1 1 d D U
F4 F 0.7595(6) 0.1929(3) 0.7768(4) 0.115(3) Uani 1 1 d D U
F5 F 0.5421(5) 0.1962(3) 0.8340(3) 0.0427(10) Uani 1 1 d D U
F6 F 0.6272(5) 0.3571(4) 0.7828(3) 0.0423(10) Uani 1 1 d D U

loop_
_atom_site_aniso_label
_atom_site_aniso_U_11
_atom_site_aniso_U_22
_atom_site_aniso_U_33
_atom_site_aniso_U_23
_atom_site_aniso_U_13
_atom_site_aniso_U_12
Cu1 0.0262(3) 0.0166(3) 0.0236(3) -0.0005(3) 0.0077(2) -0.0038(3)
Cl1 0.0490(9) 0.0311(8) 0.0305(7) 0.0036(6) 0.0147(7) -0.0119(7)
N1 0.023(2) 0.019(2) 0.020(2) -0.0029(17) 0.0033(18) 0.0003(19)
N2 0.0174(19) 0.013(2) 0.026(2) 0.0036(17) 0.0052(17) 0.0014(17)
N3 0.018(2) 0.011(2) 0.033(2) -0.0034(18) 0.0037(18) -0.0006(17)
C1 0.041(4) 0.029(3) 0.032(3) -0.009(3) 0.009(3) -0.013(3)
C2 0.020(2) 0.020(3) 0.026(2) -0.006(2) 0.003(2) -0.003(2)
C3 0.023(2) 0.016(3) 0.025(2) 0.001(2) 0.006(2) 0.003(2)
C4 0.028(3) 0.014(3) 0.028(3) 0.004(2) 0.005(2) -0.002(2)
C5 0.033(3) 0.020(3) 0.023(2) 0.006(2) 0.008(2) 0.002(2)
C6 0.032(3) 0.024(3) 0.024(2) 0.002(2) 0.004(2) 0.000(2)
C7 0.020(2) 0.016(3) 0.024(2) 0.0008(19) 0.0014(18) 0.002(2)
C8 0.024(2) 0.015(3) 0.026(2) 0.000(2) -0.003(2) 0.004(2)
C9 0.058(5) 0.028(4) 0.029(3) -0.008(3) 0.007(3) -0.010(3)
C10 0.027(3) 0.011(2) 0.028(3) -0.004(2) 0.005(2) -0.006(2)
C11 0.029(3) 0.016(3) 0.034(3) -0.004(2) 0.008(2) -0.003(2)
C12 0.024(3) 0.025(3) 0.039(3) -0.005(3) 0.006(2) -0.008(2)
C13 0.040(3) 0.019(3) 0.036(3) -0.003(2) 0.006(3) -0.013(3)
C14 0.039(3) 0.014(3) 0.034(3) 0.000(2) 0.004(3) -0.006(2)
C15 0.028(3) 0.014(3) 0.026(3) 0.001(2) 0.000(2) 0.000(2)
C16 0.026(3) 0.015(3) 0.052(4) 0.000(3) -0.001(3) 0.001(2)
C17 0.042(4) 0.058(6) 0.066(6) -0.005(5) -0.015(4) 0.009(4)
C18 0.035(3) 0.028(4) 0.063(5) -0.002(3) 0.007(3) 0.002(3)
C19 0.023(3) 0.020(3) 0.050(4) -0.011(3) 0.008(3) 0.000(2)
C20 0.045(4) 0.051(5) 0.067(5) -0.002(4) 0.021(4) 0.019(4)
C21 0.060(5) 0.029(4) 0.058(5) 0.005(4) 0.010(4) 0.019(4)
C22 0.033(3) 0.026(3) 0.021(2) -0.008(2) 0.010(2) -0.011(3)
C23 0.038(3) 0.029(3) 0.031(3) -0.015(3) 0.014(3) -0.007(3)
C24 0.061(5) 0.042(4) 0.040(4) -0.020(3) 0.030(4) -0.019(4)
C25 0.077(6) 0.046(5) 0.024(3) -0.009(3) 0.018(3) -0.026(4)
C26 0.065(5) 0.042(4) 0.024(3) 0.002(3) 0.007(3) -0.014(4)
C27 0.042(3) 0.030(4) 0.025(3) -0.001(2) 0.005(3) -0.008(3)
C28 0.045(4) 0.037(5) 0.033(3) 0.005(3) 0.006(3) 0.009(3)
C29 0.089(8) 0.051(6) 0.045(5) 0.018(4) 0.018(5) 0.021(6)
C30 0.053(5) 0.078(9) 0.075(7) 0.002(6) 0.016(5) 0.004(5)
C31 0.040(4) 0.049(5) 0.049(4) -0.022(4) 0.014(3) 0.003(4)
C32 0.036(4) 0.088(9) 0.102(9) -0.033(8) 0.024(5) 0.002(5)
C33 0.075(6) 0.040(5) 0.050(4) -0.015(4) 0.014(4) 0.012(5)
P1 0.0460(11) 0.0322(10) 0.0509(11) 0.0016(9) 0.0078(9) 0.0042(8)
F1 0.077(4) 0.057(3) 0.078(3) 0.007(3) 0.001(3) 0.021(3)
F2 0.130(5) 0.048(3) 0.056(3) 0.004(2) 0.015(3) 0.025(3)
F3 0.094(4) 0.097(6) 0.175(7) 0.018(5) 0.019(4) 0.002(4)
F4 0.140(6) 0.095(5) 0.121(5) 0.012(4) 0.056(4) 0.045(4)
F5 0.052(2) 0.027(2) 0.049(2) 0.0072(18) 0.0085(19) 0.0006(18)
F6 0.048(2) 0.028(2) 0.054(2) 0.0092(18) 0.0158(19) -0.0001(18)

loop_
_atom_type_symbol
_atom_type_description
_atom_type_scat_dispersion_real
_atom_type_scat_dispersion_imag
_atom_type_scat_source
C C 0.0033 0.0016 'International Tables Vol C Tables 4.2.6.8 and 6.1.1.4'
H H 0.0000 0.0000 'International Tables Vol C Tables 4.2.6.8 and 6.1.1.4'
Cl Cl 0.1484 0.1585 'International Tables Vol C Tables 4.2.6.8 and 6.1.1.4'
Cu Cu 0.3201 1.2651 'International Tables Vol C Tables 4.2.6.8 and 6.1.1.4'
F F 0.0171 0.0103 'International Tables Vol C Tables 4.2.6.8 and 6.1.1.4'
N N 0.0061 0.0033 'International Tables Vol C Tables 4.2.6.8 and 6.1.1.4'
P P 0.1023 0.0942 'International Tables Vol C Tables 4.2.6.8 and 6.1.1.4'

loop_
_geom_angle_atom_site_label_1
_geom_angle_atom_site_label_2
_geom_angle_atom_site_label_3
_geom_angle
N1 Cu1 Cl1 102.00(15)
N2 Cu1 Cl1 176.43(16)
N2 Cu1 N1 78.7(2)
N2 Cu1 N3 79.9(2)
N3 Cu1 Cl1 98.97(16)
N3 Cu1 N1 157.3(2)
C2 N1 Cu1 115.1(4)
C2 N1 C22 122.7(5)
C22 N1 Cu1 122.3(4)
C3 N2 Cu1 119.0(4)
C7 N2 Cu1 117.6(4)
C7 N2 C3 123.4(5)
C8 N3 Cu1 113.1(4)
C8 N3 C10 121.7(5)
C10 N3 Cu1 125.2(4)
H1A C1 H1B 109.5
H1A C1 H1C 109.5
H1B C1 H1C 109.5
C2 C1 H1A 109.5
C2 C1 H1B 109.5
C2 C1 H1C 109.5
N1 C2 C1 126.7(6)
N1 C2 C3 114.2(5)
C1 C2 C3 119.1(5)
N2 C3 C2 112.6(5)
N2 C3 C4 119.9(5)
C4 C3 C2 127.4(6)
C3 C4 H4 121.2
C3 C4 C5 117.6(6)
C5 C4 H4 121.2
C4 C5 H5 119.5
C6 C5 C4 120.9(5)
C6 C5 H5 119.5
C5 C6 H6 120.8
C7 C6 C5 118.5(6)
C7 C6 H6 120.8
N2 C7 C6 119.7(5)
N2 C7 C8 113.5(5)
C6 C7 C8 126.7(5)
N3 C8 C7 115.9(5)
N3 C8 C9 125.8(6)
C7 C8 C9 118.3(6)
C8 C9 H9A 109.5
C8 C9 H9B 109.5
C8 C9 H9C 109.5
H9A C9 H9B 109.5
H9A C9 H9C 109.5
H9B C9 H9C 109.5
C11 C10 N3 117.4(5)
C11 C10 C15 122.2(6)
C15 C10 N3 120.3(5)
C10 C11 C19 122.0(6)
C12 C11 C10 117.3(6)
C12 C11 C19 120.7(6)
C11 C12 H12 119.2
C13 C12 C11 121.7(6)
C13 C12 H12 119.2
C12 C13 H13 120.3
C14 C13 C12 119.3(6)
C14 C13 H13 120.3
C13 C14 H14 119.4
C15 C14 C13 121.1(6)
C15 C14 H14 119.4
C10 C15 C16 121.9(6)
C14 C15 C10 118.4(6)
C14 C15 C16 119.7(6)
C15 C16 H16 108.1
C17 C16 C15 109.6(7)
C17 C16 H16 108.1
C17 C16 C18 111.0(7)
C18 C16 C15 111.8(6)
C18 C16 H16 108.1
C16 C17 H17A 109.5
C16 C17 H17B 109.5
C16 C17 H17C 109.5
H17A C17 H17B 109.5
H17A C17 H17C 109.5
H17B C17 H17C 109.5
C16 C18 H18A 109.5
C16 C18 H18B 109.5
C16 C18 H18C 109.5
H18A C18 H18B 109.5
H18A C18 H18C 109.5
H18B C18 H18C 109.5
C11 C19 H19 106.9
C11 C19 C21 111.8(6)
C20 C19 C11 112.9(7)
C20 C19 H19 106.9
C20 C19 C21 111.0(7)
C21 C19 H19 106.9
C19 C20 H20A 109.5
C19 C20 H20B 109.5
C19 C20 H20C 109.5
H20A C20 H20B 109.5
H20A C20 H20C 109.5
H20B C20 H20C 109.5
C19 C21 H21A 109.5
C19 C21 H21B 109.5
C19 C21 H21C 109.5
H21A C21 H21B 109.5
H21A C21 H21C 109.5
H21B C21 H21C 109.5
C23 C22 N1 120.4(6)
C27 C22 N1 116.8(6)
C27 C22 C23 122.6(6)
C22 C23 C24 116.9(7)
C22 C23 C31 123.2(6)
C24 C23 C31 119.8(7)
C23 C24 H24 119.0
C25 C24 C23 122.0(8)
C25 C24 H24 119.0
C24 C25 H25 120.1
C24 C25 C26 119.9(7)
C26 C25 H25 120.1
C25 C26 H26 120.1
C27 C26 C25 119.7(8)
C27 C26 H26 120.1
C22 C27 C26 118.8(7)
C22 C27 C28 122.3(6)
C26 C27 C28 118.8(7)
C27 C28 H28 106.8
C29 C28 C27 113.5(7)
C29 C28 H28 106.8
C29 C28 C30 112.2(9)
C30 C28 C27 110.3(8)
C30 C28 H28 106.8
C28 C29 H29A 109.5
C28 C29 H29B 109.5
C28 C29 H29C 109.5
H29A C29 H29B 109.5
H29A C29 H29C 109.5
H29B C29 H29C 109.5
C28 C30 H30A 109.5
C28 C30 H30B 109.5
C28 C30 H30C 109.5
H30A C30 H30B 109.5
H30A C30 H30C 109.5
H30B C30 H30C 109.5
C23 C31 H31 108.2
C32 C31 C23 108.9(9)
C32 C31 H31 108.2
C32 C31 C33 112.3(8)
C33 C31 C23 110.9(7)
C33 C31 H31 108.2
C31 C32 H32A 109.5
C31 C32 H32B 109.5
C31 C32 H32C 109.5
H32A C32 H32B 109.5
H32A C32 H32C 109.5
H32B C32 H32C 109.5
C31 C33 H33A 109.5
C31 C33 H33B 109.5
C31 C33 H33C 109.5
H33A C33 H33B 109.5
H33A C33 H33C 109.5
H33B C33 H33C 109.5
F1 P1 F3 88.5(2)
F2 P1 F1 90.2(2)
F2 P1 F3 89.3(2)
F2 P1 F4 177.4(3)
F2 P1 F6 90.8(2)
F4 P1 F1 89.1(2)
F4 P1 F3 88.2(2)
F5 P1 F1 90.8(2)
F5 P1 F2 91.9(2)
F5 P1 F3 178.6(3)
F5 P1 F4 90.6(2)
F5 P1 F6 91.5(2)
F6 P1 F1 177.4(3)
F6 P1 F3 89.1(2)
F6 P1 F4 89.8(2)

loop_
_geom_bond_atom_site_label_1
_geom_bond_atom_site_label_2
_geom_bond_distance
Cu1 Cl1 2.1347(16)
Cu1 N1 2.062(5)
Cu1 N2 1.914(5)
Cu1 N3 2.059(5)
N1 C2 1.284(8)
N1 C22 1.429(7)
N2 C3 1.336(8)
N2 C7 1.319(7)
N3 C8 1.274(8)
N3 C10 1.436(7)
C1 H1A 0.9600
C1 H1B 0.9600
C1 H1C 0.9600
C1 C2 1.472(9)
C2 C3 1.482(8)
C3 C4 1.382(8)
C4 H4 0.9300
C4 C5 1.388(8)
C5 H5 0.9300
C5 C6 1.380(9)
C6 H6 0.9300
C6 C7 1.380(8)
C7 C8 1.470(8)
C8 C9 1.498(8)
C9 H9A 0.9600
C9 H9B 0.9600
C9 H9C 0.9600
C10 C11 1.386(9)
C10 C15 1.391(8)
C11 C12 1.386(9)
C11 C19 1.510(9)
C12 H12 0.9300
C12 C13 1.381(10)
C13 H13 0.9300
C13 C14 1.378(10)
C14 H14 0.9300
C14 C15 1.374(9)
C15 C16 1.538(9)
C16 H16 0.9800
C16 C17 1.478(12)
C16 C18 1.521(11)
C17 H17A 0.9600
C17 H17B 0.9600
C17 H17C 0.9600
C18 H18A 0.9600
C18 H18B 0.9600
C18 H18C 0.9600
C19 H19 0.9800
C19 C20 1.508(10)
C19 C21 1.514(12)
C20 H20A 0.9600
C20 H20B 0.9600
C20 H20C 0.9600
C21 H21A 0.9600
C21 H21B 0.9600
C21 H21C 0.9600
C22 C23 1.388(9)
C22 C27 1.372(11)
C23 C24 1.388(10)
C23 C31 1.532(12)
C24 H24 0.9300
C24 C25 1.362(15)
C25 H25 0.9300
C25 C26 1.389(14)
C26 H26 0.9300
C26 C27 1.388(9)
C27 C28 1.522(10)
C28 H28 0.9800
C28 C29 1.508(12)
C28 C30 1.512(14)
C29 H29A 0.9600
C29 H29B 0.9600
C29 H29C 0.9600
C30 H30A 0.9600
C30 H30B 0.9600
C30 H30C 0.9600
C31 H31 0.9800
C31 C32 1.511(13)
C31 C33 1.526(13)
C32 H32A 0.9600
C32 H32B 0.9600
C32 H32C 0.9600
C33 H33A 0.9600
C33 H33B 0.9600
C33 H33C 0.9600
P1 F1 1.628(7)
P1 F2 1.580(5)
P1 F3 1.629(6)
P1 F4 1.612(6)
P1 F5 1.563(5)
P1 F6 1.603(5)

loop_
_geom_torsion_atom_site_label_1
_geom_torsion_atom_site_label_2
_geom_torsion_atom_site_label_3
_geom_torsion_atom_site_label_4
_geom_torsion
Cu1 N1 C2 C1 -175.4(5)
Cu1 N1 C2 C3 4.3(7)
Cu1 N1 C22 C23 99.9(6)
Cu1 N1 C22 C27 -75.5(7)
Cu1 N2 C3 C2 -5.5(6)
Cu1 N2 C3 C4 178.2(4)
Cu1 N2 C7 C6 -179.8(4)
Cu1 N2 C7 C8 3.7(6)
Cu1 N3 C8 C7 0.0(6)
Cu1 N3 C8 C9 -178.5(6)
Cu1 N3 C10 C11 -80.7(6)
Cu1 N3 C10 C15 97.5(6)
N1 C2 C3 N2 0.5(7)
N1 C2 C3 C4 176.4(6)
N1 C22 C23 C24 -175.4(6)
N1 C22 C23 C31 1.9(10)
N1 C22 C27 C26 177.1(6)
N1 C22 C27 C28 -6.6(10)
N2 C3 C4 C5 1.1(9)
N2 C7 C8 N3 -2.3(7)
N2 C7 C8 C9 176.3(6)
N3 C10 C11 C12 179.2(6)
N3 C10 C11 C19 -3.1(9)
N3 C10 C15 C14 -179.0(6)
N3 C10 C15 C16 -0.6(9)
C1 C2 C3 N2 -179.8(6)
C1 C2 C3 C4 -3.9(9)
C2 N1 C22 C23 -80.3(8)
C2 N1 C22 C27 104.3(7)
C2 C3 C4 C5 -174.6(6)
C3 N2 C7 C6 -1.4(8)
C3 N2 C7 C8 -178.0(5)
C3 C4 C5 C6 -0.5(9)
C4 C5 C6 C7 -1.0(9)
C5 C6 C7 N2 2.0(9)
C5 C6 C7 C8 178.0(6)
C6 C7 C8 N3 -178.6(6)
C6 C7 C8 C9 0.1(9)
C7 N2 C3 C2 176.1(5)
C7 N2 C3 C4 -0.2(8)
C8 N3 C10 C11 101.9(7)
C8 N3 C10 C15 -79.9(7)
C10 N3 C8 C7 177.7(5)
C10 N3 C8 C9 -0.8(10)
C10 C11 C12 C13 0.1(10)
C10 C11 C19 C20 140.0(7)
C10 C11 C19 C21 -94.1(8)
C10 C15 C16 C17 -103.7(8)
C10 C15 C16 C18 132.7(7)
C11 C10 C15 C14 -0.9(9)
C11 C10 C15 C16 177.6(6)
C11 C12 C13 C14 -1.2(10)
C12 C11 C19 C20 -42.4(9)
C12 C11 C19 C21 83.5(9)
C12 C13 C14 C15 1.4(10)
C13 C14 C15 C10 -0.4(10)
C13 C14 C15 C16 -178.8(6)
C14 C15 C16 C17 74.7(9)
C14 C15 C16 C18 -48.9(9)
C15 C10 C11 C12 1.0(9)
C15 C10 C11 C19 178.7(6)
C19 C11 C12 C13 -177.7(7)
C22 N1 C2 C1 4.8(10)
C22 N1 C2 C3 -175.6(5)
C22 C23 C24 C25 -0.8(12)
C22 C23 C31 C32 -111.4(9)
C22 C23 C31 C33 124.6(8)
C22 C27 C28 C29 141.3(8)
C22 C27 C28 C30 -91.9(9)
C23 C22 C27 C26 1.9(11)
C23 C22 C27 C28 178.1(7)
C23 C24 C25 C26 0.3(13)
C24 C23 C31 C32 65.7(10)
C24 C23 C31 C33 -58.3(10)
C24 C25 C26 C27 1.3(13)
C25 C26 C27 C22 -2.4(12)
C25 C26 C27 C28 -178.8(7)
C26 C27 C28 C29 -42.5(11)
C26 C27 C28 C30 84.4(9)
C27 C22 C23 C24 -0.3(10)
C27 C22 C23 C31 176.9(7)
C31 C23 C24 C25 -178.2(8)
